data_2229770
loop_
_publ_author_name
'Shen, Jin-Bei'
'Lv, Xin'
'Chen, Ji-Fei'
'Zhou, Yu-Feng'
'Zhao, Guo-Liang'

_publ_section_title
;
 2-Phenyl-1,3-selenazole-4-carboxylic acid
;
_journal_coeditor_code NG5124
_journal_issue 4
_journal_name_full 'Acta Crystallographica Section E'
_journal_page_first o803
_journal_paper_doi 10.1107/S1600536811007185
_journal_volume 67
_journal_year 2011
_chemical_formula_iupac 'C10 H7 N O2 Se'
_chemical_formula_moiety 'C10 H7 N O2 Se'
_chemical_formula_sum 'C10 H7 N O2 Se'
_chemical_formula_weight 252.13
_chemical_name_systematic
;
2-Phenyl-1,3-selenazole-4-carboxylic acid
;
_space_group_IT_number 14
_symmetry_cell_setting monoclinic
_symmetry_space_group_name_Hall '-P 2ybc'
_symmetry_space_group_name_H-M 'P 1 21/c 1'
_atom_sites_solution_hydrogens geom
_atom_sites_solution_primary direct
_atom_sites_solution_secondary difmap
_audit_creation_method SHELXL-97
_cell_angle_alpha 90.00
_cell_angle_beta 117.168(2)
_cell_angle_gamma 90.00
_cell_formula_units_Z 4
_cell_length_a 8.0817(3)
_cell_length_b 11.5661(4)
_cell_length_c 11.6295(4)
_cell_measurement_reflns_used 4000
_cell_measurement_temperature 296(2)
_cell_measurement_theta_max 24.99
_cell_measurement_theta_min 2.64
_cell_volume 967.12(6)
_computing_cell_refinement 'SAINT (Bruker, 2006)'
_computing_data_collection 'APEX2 (Bruker, 2006)'
_computing_data_reduction 'SAINT (Bruker, 2006)'
_computing_molecular_graphics 'SHELXTL (Sheldrick, 2008)'
_computing_publication_material 'SHELXL97 (Sheldrick, 2008)'
_computing_structure_refinement 'SHELXL97 (Sheldrick, 2008)'
_computing_structure_solution 'SHELXS97 (Sheldrick, 2008)'
_diffrn_ambient_temperature 296(2)
_diffrn_detector_area_resol_mean none
_diffrn_measured_fraction_theta_full 0.998
_diffrn_measured_fraction_theta_max 0.998
_diffrn_measurement_device_type 'Bruker APEXII area-detector'
_diffrn_measurement_method '\f and \w'
_diffrn_radiation_monochromator graphite
_diffrn_radiation_source 'fine-focus sealed tube'
_diffrn_radiation_type MoK\a
_diffrn_radiation_wavelength 0.71073
_diffrn_reflns_av_R_equivalents 0.0215
_diffrn_reflns_av_sigmaI/netI 0.0186
_diffrn_reflns_limit_h_max 9
_diffrn_reflns_limit_h_min -9
_diffrn_reflns_limit_k_max 13
_diffrn_reflns_limit_k_min -13
_diffrn_reflns_limit_l_max 13
_diffrn_reflns_limit_l_min -13
_diffrn_reflns_number 7502
_diffrn_reflns_theta_full 24.99
_diffrn_reflns_theta_max 24.99
_diffrn_reflns_theta_min 2.64
_exptl_absorpt_coefficient_mu 3.852
_exptl_absorpt_correction_T_max 0.479
_exptl_absorpt_correction_T_min 0.437
_exptl_absorpt_correction_type multi-scan
_exptl_absorpt_process_details '(SADABS; Sheldrick, 1996)'
_exptl_crystal_colour red
_exptl_crystal_density_diffrn 1.732
_exptl_crystal_density_method 'not measured'
_exptl_crystal_description block
_exptl_crystal_F_000 496
_exptl_crystal_size_max 0.225
_exptl_crystal_size_mid 0.223
_exptl_crystal_size_min 0.191
_refine_diff_density_max 0.428
_refine_diff_density_min -0.185
_refine_ls_extinction_method none
_refine_ls_goodness_of_fit_ref 1.048
_refine_ls_hydrogen_treatment constr
_refine_ls_matrix_type full
_refine_ls_number_parameters 127
_refine_ls_number_reflns 1705
_refine_ls_number_restraints 0
_refine_ls_restrained_S_all 1.048
_refine_ls_R_factor_all 0.0294
_refine_ls_R_factor_gt 0.0239
_refine_ls_shift/su_max 0.001
_refine_ls_shift/su_mean 0.000
_refine_ls_structure_factor_coef Fsqd
_refine_ls_weighting_details 'calc w=1/[\s^2^(Fo^2^)+(0.0341P)^2^+0.3951P] where P=(Fo^2^+2Fc^2^)/3'
_refine_ls_weighting_scheme calc
_refine_ls_wR_factor_gt 0.0611
_refine_ls_wR_factor_ref 0.0631
_reflns_number_gt 1487
_reflns_number_total 1705
_reflns_threshold_expression I>2sigma(I)
_cod_data_source_file ng5124.cif
_cod_data_source_block I
_cod_original_sg_symbol_H-M 'P 21/c'
_cod_database_code 2229770
_cod_database_fobs_code 2229770

loop_
_symmetry_equiv_pos_as_xyz
'x, y, z'
'-x, y+1/2, -z+1/2'
'-x, -y, -z'
'x, -y-1/2, z-1/2'

loop_
_atom_site_type_symbol
_atom_site_label
_atom_site_fract_x
_atom_site_fract_y
_atom_site_fract_z
_atom_site_U_iso_or_equiv
_atom_site_adp_type
_atom_site_calc_flag
_atom_site_refinement_flags
_atom_site_occupancy
_atom_site_disorder_assembly
_atom_site_disorder_group
Se Se1 0.26583(4) -0.04306(2) 0.60598(2) 0.04992(12) Uani d . 1 . .
O O1 0.4357(3) -0.41679(16) 0.5986(2) 0.0685(6) Uani d . 1 . .
H H7 0.4714 -0.4799 0.5865 0.103 Uiso d R 1 . .
O O2 0.4478(3) -0.37486(15) 0.41673(18) 0.0661(6) Uani d . 1 . .
N N1 0.3215(3) -0.15135(15) 0.42195(18) 0.0382(4) Uani d . 1 . .
C C1 0.1846(4) 0.0295(2) 0.2299(3) 0.0543(7) Uani d . 1 . .
H H1 0.2010 -0.0436 0.2033 0.065 Uiso calc R 1 . .
C C2 0.1285(4) 0.1208(2) 0.1426(3) 0.0655(8) Uani d . 1 . .
H H2 0.1085 0.1088 0.0581 0.079 Uiso calc R 1 . .
C C3 0.1028(4) 0.2287(2) 0.1809(3) 0.0595(7) Uani d . 1 . .
H H3 0.0630 0.2894 0.1220 0.071 Uiso calc R 1 . .
C C4 0.1357(4) 0.2467(2) 0.3054(3) 0.0635(8) Uani d . 1 . .
H H4 0.1201 0.3201 0.3315 0.076 Uiso calc R 1 . .
C C5 0.1921(4) 0.1566(2) 0.3930(3) 0.0538(6) Uani d . 1 . .
H H5 0.2141 0.1696 0.4778 0.065 Uiso calc R 1 . .
C C6 0.2159(3) 0.04648(18) 0.3548(2) 0.0388(5) Uani d . 1 . .
C C7 0.2713(3) -0.05191(17) 0.4454(2) 0.0364(5) Uani d . 1 . .
C C8 0.3408(3) -0.1944(2) 0.6245(2) 0.0438(5) Uani d . 1 . .
H H8 0.3632 -0.2404 0.6957 0.053 Uiso calc R 1 . .
C C9 0.3587(3) -0.22941(18) 0.5206(2) 0.0386(5) Uani d . 1 . .
C C10 0.4173(4) -0.3472(2) 0.5075(2) 0.0455(6) Uani d . 1 . .

loop_
_atom_site_aniso_label
_atom_site_aniso_U_11
_atom_site_aniso_U_22
_atom_site_aniso_U_33
_atom_site_aniso_U_12
_atom_site_aniso_U_13
_atom_site_aniso_U_23
Se1 0.0692(2) 0.04354(17) 0.04006(17) 0.01159(11) 0.02764(14) 0.00007(10)
O1 0.1212(18) 0.0434(9) 0.0619(13) 0.0252(11) 0.0600(13) 0.0203(9)
O2 0.1187(17) 0.0448(10) 0.0514(12) 0.0251(10) 0.0533(12) 0.0128(8)
N1 0.0453(11) 0.0337(10) 0.0362(10) 0.0043(8) 0.0191(8) 0.0046(8)
C1 0.0716(18) 0.0431(14) 0.0488(16) 0.0075(12) 0.0281(14) 0.0073(11)
C2 0.084(2) 0.0629(18) 0.0483(17) 0.0095(15) 0.0292(15) 0.0149(14)
C3 0.0576(16) 0.0517(15) 0.068(2) 0.0135(12) 0.0281(14) 0.0258(14)
C4 0.0721(19) 0.0394(14) 0.084(2) 0.0153(13) 0.0404(17) 0.0128(13)
C5 0.0674(17) 0.0421(14) 0.0571(17) 0.0113(12) 0.0331(14) 0.0054(11)
C6 0.0363(12) 0.0367(12) 0.0440(13) 0.0025(9) 0.0187(10) 0.0044(9)
C7 0.0371(11) 0.0357(11) 0.0354(12) 0.0012(9) 0.0157(9) 0.0013(9)
C8 0.0543(14) 0.0412(12) 0.0357(13) 0.0048(11) 0.0204(11) 0.0041(10)
C9 0.0438(13) 0.0357(11) 0.0360(12) 0.0027(9) 0.0179(10) 0.0031(9)
C10 0.0620(15) 0.0376(12) 0.0404(13) 0.0061(11) 0.0264(12) 0.0063(10)

loop_
_atom_type_symbol
_atom_type_description
_atom_type_scat_dispersion_real
_atom_type_scat_dispersion_imag
_atom_type_scat_source
C C 0.0033 0.0016 'International Tables Vol C Tables 4.2.6.8 and 6.1.1.4'
H H 0.0000 0.0000 'International Tables Vol C Tables 4.2.6.8 and 6.1.1.4'
N N 0.0061 0.0033 'International Tables Vol C Tables 4.2.6.8 and 6.1.1.4'
O O 0.0106 0.0060 'International Tables Vol C Tables 4.2.6.8 and 6.1.1.4'
Se Se -0.0929 2.2259 'International Tables Vol C Tables 4.2.6.8 and 6.1.1.4'

loop_
_geom_angle_atom_site_label_1
_geom_angle_atom_site_label_2
_geom_angle_atom_site_label_3
_geom_angle_site_symmetry_1
_geom_angle_site_symmetry_3
_geom_angle
_geom_angle_publ_flag
C8 Se1 C7 . . 84.79(10) ?
C10 O1 H7 . . 109.5 ?
C7 N1 C9 . . 112.19(19) ?
C6 C1 C2 . . 120.4(2) ?
C6 C1 H1 . . 119.8 ?
C2 C1 H1 . . 119.8 ?
C3 C2 C1 . . 120.1(3) ?
C3 C2 H2 . . 120.0 ?
C1 C2 H2 . . 120.0 ?
C4 C3 C2 . . 119.9(2) ?
C4 C3 H3 . . 120.0 ?
C2 C3 H3 . . 120.0 ?
C3 C4 C5 . . 120.5(3) ?
C3 C4 H4 . . 119.8 ?
C5 C4 H4 . . 119.8 ?
C4 C5 C6 . . 120.1(3) ?
C4 C5 H5 . . 119.9 ?
C6 C5 H5 . . 119.9 ?
C1 C6 C5 . . 119.0(2) ?
C1 C6 C7 . . 119.7(2) ?
C5 C6 C7 . . 121.3(2) ?
N1 C7 C6 . . 124.0(2) ?
N1 C7 Se1 . . 114.10(16) ?
C6 C7 Se1 . . 121.82(15) ?
C9 C8 Se1 . . 110.35(17) ?
C9 C8 H8 . . 124.8 ?
Se1 C8 H8 . . 124.8 ?
C8 C9 N1 . . 118.6(2) ?
C8 C9 C10 . . 123.0(2) ?
N1 C9 C10 . . 118.48(19) ?
O2 C10 O1 . . 123.5(2) ?
O2 C10 C9 . . 121.9(2) ?
O1 C10 C9 . . 114.6(2) ?

loop_
_geom_bond_atom_site_label_1
_geom_bond_atom_site_label_2
_geom_bond_site_symmetry_2
_geom_bond_distance
_geom_bond_publ_flag
Se1 C8 . 1.832(2) ?
Se1 C7 . 1.891(2) ?
O1 C10 . 1.284(3) ?
O1 H7 . 0.8201 ?
O2 C10 . 1.230(3) ?
N1 C7 . 1.289(3) ?
N1 C9 . 1.381(3) ?
C1 C6 . 1.370(4) ?
C1 C2 . 1.390(4) ?
C1 H1 . 0.9300 ?
C2 C3 . 1.372(4) ?
C2 H2 . 0.9300 ?
C3 C4 . 1.363(4) ?
C3 H3 . 0.9300 ?
C4 C5 . 1.382(4) ?
C4 H4 . 0.9300 ?
C5 C6 . 1.391(3) ?
C5 H5 . 0.9300 ?
C6 C7 . 1.474(3) ?
C8 C9 . 1.344(3) ?
C8 H8 . 0.9300 ?
C9 C10 . 1.473(3) ?

loop_
_geom_hbond_atom_site_label_D
_geom_hbond_atom_site_label_H
_geom_hbond_atom_site_label_A
_geom_hbond_site_symmetry_A
_geom_hbond_distance_DH
_geom_hbond_distance_HA
_geom_hbond_distance_DA
_geom_hbond_angle_DHA
O1 H7 O2 3_646 0.82 1.81 2.623(2) 171

loop_
_geom_torsion_atom_site_label_1
_geom_torsion_atom_site_label_2
_geom_torsion_atom_site_label_3
_geom_torsion_atom_site_label_4
_geom_torsion_site_symmetry_1
_geom_torsion_site_symmetry_2
_geom_torsion_site_symmetry_3
_geom_torsion_site_symmetry_4
_geom_torsion
_geom_torsion_publ_flag
C6 C1 C2 C3 . . . . -0.5(5) ?
C1 C2 C3 C4 . . . . 1.3(5) ?
C2 C3 C4 C5 . . . . -1.0(4) ?
C3 C4 C5 C6 . . . . 0.1(4) ?
C2 C1 C6 C5 . . . . -0.5(4) ?
C2 C1 C6 C7 . . . . 178.7(3) ?
C4 C5 C6 C1 . . . . 0.7(4) ?
C4 C5 C6 C7 . . . . -178.4(2) ?
C9 N1 C7 C6 . . . . -177.5(2) ?
C9 N1 C7 Se1 . . . . 0.4(2) ?
C1 C6 C7 N1 . . . . 11.4(3) ?
C5 C6 C7 N1 . . . . -169.5(2) ?
C1 C6 C7 Se1 . . . . -166.39(19) ?
C5 C6 C7 Se1 . . . . 12.7(3) ?
C8 Se1 C7 N1 . . . . -0.22(18) ?
C8 Se1 C7 C6 . . . . 177.7(2) ?
C7 Se1 C8 C9 . . . . -0.05(18) ?
Se1 C8 C9 N1 . . . . 0.3(3) ?
Se1 C8 C9 C10 . . . . 179.96(19) ?
C7 N1 C9 C8 . . . . -0.5(3) ?
C7 N1 C9 C10 . . . . 179.8(2) ?
C8 C9 C10 O2 . . . . -173.9(3) ?
N1 C9 C10 O2 . . . . 5.8(4) ?
C8 C9 C10 O1 . . . . 5.3(4) ?
N1 C9 C10 O1 . . . . -175.1(2) ?

loop_
_cod_related_entry_id
_cod_related_entry_database
_cod_related_entry_code
1 ChemSpider 30656604
